data_2217105
loop_
_publ_author_name
'Li, Jin-Ping'
'Tian, Lai-Jin'

_publ_section_title
'[<i>N</i>-(5-Chloro-2-oxidobenzylidene)valinato-\k^3^<i>O</i>,<i>N</i>,<i>O</i>']dicyclohexyltin(IV)'
_journal_coeditor_code HJ2007
_journal_issue 1
_journal_name_full 'Acta Crystallographica Section E'
_journal_page_first m98
_journal_page_last m98
_journal_paper_doi 10.1107/S1600536807064471
_journal_volume 64
_journal_year 2008
_chemical_formula_iupac '[Sn (C6 H11)2 (C12 H12 Cl N O3)]'
_chemical_formula_moiety 'C24 H34 Cl N O3 Sn'
_chemical_formula_sum 'C24 H34 Cl N O3 Sn'
_chemical_formula_weight 538.66
_chemical_name_systematic
;
[N-(5-Chloro-2-oxidobenzylidene)valinato-\k^3^O,N,O']dicyclohexyltin(IV)
;
_space_group_IT_number 14
_symmetry_cell_setting monoclinic
_symmetry_space_group_name_Hall '-P 2yn'
_symmetry_space_group_name_H-M 'P 1 21/n 1'
_atom_sites_solution_hydrogens geom
_atom_sites_solution_primary direct
_atom_sites_solution_secondary difmap
_audit_creation_method SHELXL-97
_cell_angle_alpha 90.00
_cell_angle_beta 91.759(3)
_cell_angle_gamma 90.00
_cell_formula_units_Z 4
_cell_length_a 9.9830(18)
_cell_length_b 10.7284(19)
_cell_length_c 22.705(4)
_cell_measurement_reflns_used 2430
_cell_measurement_temperature 295(2)
_cell_measurement_theta_max 19.82
_cell_measurement_theta_min 2.61
_cell_volume 2430.6(7)
_computing_cell_refinement 'SAINT (Bruker, 2002)'
_computing_data_collection 'SMART (Bruker, 2002)'
_computing_data_reduction SAINT
_computing_molecular_graphics 'ORTEP-3 for Windows (Farrugia, 1997)'
_computing_publication_material SHELXL97
_computing_structure_refinement 'SHELXL97 (Sheldrick, 1997)'
_computing_structure_solution 'SHELXS97 (Sheldrick, 1997)'
_diffrn_ambient_temperature 295(2)
_diffrn_measured_fraction_theta_full 0.997
_diffrn_measured_fraction_theta_max 0.997
_diffrn_measurement_device_type 'Bruker SMART APEX detector'
_diffrn_measurement_method '\f and \w scans'
_diffrn_radiation_monochromator graphite
_diffrn_radiation_source 'fine-focus sealed tube'
_diffrn_radiation_type MoK\a
_diffrn_radiation_wavelength 0.71073
_diffrn_reflns_av_R_equivalents 0.0633
_diffrn_reflns_av_sigmaI/netI 0.0637
_diffrn_reflns_limit_h_max 12
_diffrn_reflns_limit_h_min -12
_diffrn_reflns_limit_k_max 13
_diffrn_reflns_limit_k_min -13
_diffrn_reflns_limit_l_max 27
_diffrn_reflns_limit_l_min -27
_diffrn_reflns_number 17254
_diffrn_reflns_theta_full 26.00
_diffrn_reflns_theta_max 26.00
_diffrn_reflns_theta_min 1.79
_diffrn_standards_decay_% 0
_diffrn_standards_interval_count 0
_diffrn_standards_interval_time 0
_diffrn_standards_number 0
_exptl_absorpt_coefficient_mu 1.185
_exptl_absorpt_correction_T_max 0.9431
_exptl_absorpt_correction_T_min 0.8807
_exptl_absorpt_correction_type multi-scan
_exptl_absorpt_process_details '(SADABS; Bruker, 2002)'
_exptl_crystal_colour yellow
_exptl_crystal_density_diffrn 1.472
_exptl_crystal_density_method 'not measured'
_exptl_crystal_description prism
_exptl_crystal_F_000 1104
_exptl_crystal_size_max 0.11
_exptl_crystal_size_mid 0.08
_exptl_crystal_size_min 0.05
_refine_diff_density_max 0.617
_refine_diff_density_min -0.797
_refine_ls_extinction_method none
_refine_ls_goodness_of_fit_ref 1.039
_refine_ls_hydrogen_treatment constr
_refine_ls_matrix_type full
_refine_ls_number_parameters 287
_refine_ls_number_reflns 4754
_refine_ls_number_restraints 24
_refine_ls_restrained_S_all 1.040
_refine_ls_R_factor_all 0.0686
_refine_ls_R_factor_gt 0.0468
_refine_ls_shift/su_max 0.001
_refine_ls_shift/su_mean 0.000
_refine_ls_structure_factor_coef Fsqd
_refine_ls_weighting_details 'calc w=1/[\s^2^(Fo^2^)+(0.0425P)^2^+0.1331P] where P=(Fo^2^+2Fc^2^)/3'
_refine_ls_weighting_scheme calc
_refine_ls_wR_factor_gt 0.0960
_refine_ls_wR_factor_ref 0.1040
_reflns_number_gt 3608
_reflns_number_total 4754
_reflns_threshold_expression I>2\s(I)
_cod_data_source_file hj2007.cif
_cod_data_source_block I
_cod_original_sg_symbol_H-M 'P 21/n'
_cod_database_code 2217105
_cod_database_fobs_code 2217105

loop_
_symmetry_equiv_pos_as_xyz
'x, y, z'
'-x+1/2, y+1/2, -z+1/2'
'-x, -y, -z'
'x-1/2, -y-1/2, z-1/2'

loop_
_atom_site_type_symbol
_atom_site_label
_atom_site_fract_x
_atom_site_fract_y
_atom_site_fract_z
_atom_site_U_iso_or_equiv
_atom_site_adp_type
_atom_site_calc_flag
_atom_site_refinement_flags
_atom_site_occupancy
_atom_site_disorder_assembly
_atom_site_disorder_group
Sn Sn1 1.12598(3) 0.20087(3) 0.854731(14) 0.03571(12) Uani d . 1 . .
N N1 1.1870(3) 0.3911(3) 0.83569(15) 0.0337(8) Uani d . 1 A .
O O1 1.0335(3) 0.2897(3) 0.92506(14) 0.0471(8) Uani d . 1 A .
O O2 1.2493(3) 0.1893(3) 0.77824(14) 0.0482(8) Uani d . 1 A .
O O3 1.3868(4) 0.2863(3) 0.71861(15) 0.0581(10) Uani d . 1 . .
Cl Cl1 0.75627(17) 0.76889(14) 0.93223(7) 0.0752(5) Uani d . 1 . .
C C1 0.9725(5) 0.3979(4) 0.9241(2) 0.0399(11) Uani d . 1 . .
C C2 0.8670(5) 0.4189(4) 0.9628(2) 0.0472(12) Uani d . 1 A .
H H2 0.8410 0.3548 0.9875 0.057 Uiso calc R 1 . .
C C3 0.8021(5) 0.5305(5) 0.9648(2) 0.0512(13) Uani d . 1 . .
H H3 0.7324 0.5419 0.9905 0.061 Uiso calc R 1 A .
C C4 0.8407(5) 0.6271(4) 0.9284(2) 0.0478(13) Uani d . 1 A .
C C5 0.9418(5) 0.6126(4) 0.8906(2) 0.0454(12) Uani d . 1 . .
H H5 0.9671 0.6788 0.8669 0.054 Uiso calc R 1 A .
C C6 1.0087(4) 0.4973(4) 0.88714(18) 0.0342(10) Uani d . 1 A .
C C7 1.1167(4) 0.4896(4) 0.84753(19) 0.0382(11) Uani d . 1 . .
H H7 1.1392 0.5626 0.8281 0.046 Uiso calc R 1 A .
C C8 1.3004(4) 0.4043(4) 0.79714(19) 0.0386(11) Uani d . 1 . .
H H8 1.2814 0.4732 0.7699 0.046 Uiso calc R 1 A .
C C9 1.3146(5) 0.2848(4) 0.7611(2) 0.0407(11) Uani d . 1 A .
C C10 1.4318(5) 0.4346(4) 0.8325(2) 0.0462(12) Uani d . 1 A .
H H10 1.5042 0.4359 0.8043 0.055 Uiso calc R 1 . .
C C11 1.4686(5) 0.3373(5) 0.8786(2) 0.0574(14) Uani d . 1 . .
H H11A 1.4726 0.2567 0.8603 0.086 Uiso calc R 1 A .
H H11B 1.4022 0.3364 0.9083 0.086 Uiso calc R 1 . .
H H11C 1.5545 0.3571 0.8965 0.086 Uiso calc R 1 . .
C C12 1.4268(5) 0.5636(5) 0.8605(2) 0.0634(16) Uani d . 1 . .
H H12A 1.4041 0.6243 0.8308 0.095 Uiso calc R 1 A .
H H12B 1.5128 0.5833 0.8781 0.095 Uiso calc R 1 . .
H H12C 1.3604 0.5645 0.8902 0.095 Uiso calc R 1 . .
C C13 1.2432(4) 0.0796(4) 0.9097(2) 0.0391(11) Uani d . 1 A .
H H13 1.3021 0.1314 0.9349 0.047 Uiso calc R 1 . .
C C14 1.3322(5) -0.0079(4) 0.8743(2) 0.0499(13) Uani d . 1 . .
H H14A 1.2764 -0.0575 0.8476 0.060 Uiso calc R 1 A .
H H14B 1.3925 0.0412 0.8510 0.060 Uiso calc R 1 . .
C C15 1.4130(6) -0.0934(5) 0.9149(3) 0.0662(16) Uani d . 1 A .
H H15A 1.4647 -0.1505 0.8915 0.079 Uiso calc R 1 . .
H H15B 1.4754 -0.0440 0.9388 0.079 Uiso calc R 1 . .
C C16 1.3243(6) -0.1665(5) 0.9545(3) 0.0728(18) Uani d . 1 . .
H H16A 1.3794 -0.2163 0.9814 0.087 Uiso calc R 1 A .
H H16B 1.2690 -0.2229 0.9308 0.087 Uiso calc R 1 . .
C C17 1.2343(6) -0.0816(5) 0.9898(2) 0.0666(16) Uani d . 1 A .
H H17A 1.1739 -0.1319 1.0125 0.080 Uiso calc R 1 . .
H H17B 1.2889 -0.0323 1.0171 0.080 Uiso calc R 1 . .
C C18 1.1540(5) 0.0037(4) 0.9497(2) 0.0502(13) Uani d . 1 . .
H H18A 1.1019 0.0600 0.9733 0.060 Uiso calc R 1 A .
H H18B 1.0920 -0.0455 0.9256 0.060 Uiso calc R 1 . .
C C19 0.9504(4) 0.1411(5) 0.8079(2) 0.0554(14) Uani d PD 0.708(10) A 1
H H19A 0.9779 0.0674 0.7858 0.066 Uiso calc PR 0.708(10) A 1
C C20 0.8944(8) 0.2290(7) 0.7624(4) 0.055(2) Uani d PD 0.708(10) A 1
H H20A 0.9633 0.2479 0.7346 0.066 Uiso calc PR 0.708(10) A 1
H H20B 0.8700 0.3062 0.7815 0.066 Uiso calc PR 0.708(10) A 1
C C21 0.7723(9) 0.1776(11) 0.7290(4) 0.077(3) Uani d PD 0.708(10) A 1
H H21A 0.7344 0.2422 0.7037 0.092 Uiso calc PR 0.708(10) A 1
H H21B 0.7996 0.1091 0.7042 0.092 Uiso calc PR 0.708(10) A 1
C C22 0.6677(9) 0.1328(13) 0.7698(6) 0.081(3) Uani d PD 0.708(10) A 1
H H22A 0.5976 0.0910 0.7468 0.098 Uiso calc PR 0.708(10) A 1
H H22B 0.6279 0.2043 0.7886 0.098 Uiso calc PR 0.708(10) A 1
C C23 0.7204(8) 0.0447(10) 0.8168(4) 0.072(3) Uani d PD 0.708(10) A 1
H H23A 0.7417 -0.0346 0.7988 0.087 Uiso calc PR 0.708(10) A 1
H H23B 0.6509 0.0301 0.8449 0.087 Uiso calc PR 0.708(10) A 1
C C24 0.8441(8) 0.0943(10) 0.8492(4) 0.071(3) Uani d PD 0.708(10) A 1
H H24A 0.8824 0.0287 0.8739 0.085 Uiso calc PR 0.708(10) A 1
H H24B 0.8183 0.1621 0.8748 0.085 Uiso calc PR 0.708(10) A 1
C C19' 0.9504(4) 0.1411(5) 0.8079(2) 0.0554(14) Uani d PD 0.292(10) A 2
H H19B 0.9825 0.1101 0.7702 0.066 Uiso calc PR 0.292(10) A 2
C C20' 0.8588(15) 0.2491(12) 0.7912(9) 0.055(2) Uani d PD 0.292(10) A 2
H H20C 0.8289 0.2885 0.8270 0.066 Uiso calc PR 0.292(10) A 2
H H20D 0.9096 0.3104 0.7698 0.066 Uiso calc PR 0.292(10) A 2
C C21' 0.737(2) 0.212(2) 0.7539(10) 0.077(3) Uani d PD 0.292(10) A 2
H H21C 0.6769 0.2824 0.7495 0.092 Uiso calc PR 0.292(10) A 2
H H21D 0.7649 0.1876 0.7150 0.092 Uiso calc PR 0.292(10) A 2
C C22' 0.6640(17) 0.105(2) 0.7817(17) 0.081(3) Uani d PD 0.292(10) A 2
H H22C 0.6241 0.1332 0.8177 0.098 Uiso calc PR 0.292(10) A 2
H H22D 0.5921 0.0771 0.7551 0.098 Uiso calc PR 0.292(10) A 2
C C23' 0.7553(19) -0.0043(17) 0.7958(12) 0.072(3) Uani d PD 0.292(10) A 2
H H23C 0.7850 -0.0405 0.7593 0.087 Uiso calc PR 0.292(10) A 2
H H23D 0.7055 -0.0675 0.8164 0.087 Uiso calc PR 0.292(10) A 2
C C24' 0.8766(18) 0.0332(17) 0.8333(10) 0.071(3) Uani d PD 0.292(10) A 2
H H24C 0.8479 0.0552 0.8724 0.085 Uiso calc PR 0.292(10) A 2
H H24D 0.9369 -0.0374 0.8372 0.085 Uiso calc PR 0.292(10) A 2

loop_
_atom_site_aniso_label
_atom_site_aniso_U_11
_atom_site_aniso_U_22
_atom_site_aniso_U_33
_atom_site_aniso_U_12
_atom_site_aniso_U_13
_atom_site_aniso_U_23
Sn1 0.0373(2) 0.02864(17) 0.04125(19) 0.00125(14) 0.00194(13) -0.00021(15)
N1 0.035(2) 0.033(2) 0.034(2) 0.0053(16) 0.0086(16) 0.0009(16)
O1 0.056(2) 0.0334(18) 0.053(2) 0.0095(15) 0.0164(17) 0.0055(15)
O2 0.063(2) 0.0366(19) 0.046(2) -0.0013(16) 0.0115(17) -0.0090(15)
O3 0.071(3) 0.057(2) 0.048(2) 0.0110(19) 0.0197(19) -0.0038(18)
Cl1 0.0850(11) 0.0588(9) 0.0823(11) 0.0411(8) 0.0093(9) -0.0086(8)
C1 0.043(3) 0.034(3) 0.043(3) 0.002(2) -0.001(2) -0.003(2)
C2 0.048(3) 0.041(3) 0.053(3) -0.003(2) 0.018(2) -0.001(2)
C3 0.045(3) 0.055(3) 0.055(3) 0.005(2) 0.012(2) -0.015(3)
C4 0.048(3) 0.042(3) 0.052(3) 0.016(2) -0.006(3) -0.007(2)
C5 0.052(3) 0.039(3) 0.045(3) 0.007(2) -0.002(2) -0.002(2)
C6 0.038(3) 0.031(2) 0.034(2) 0.0065(19) 0.004(2) -0.0007(19)
C7 0.043(3) 0.029(2) 0.042(3) 0.000(2) 0.001(2) 0.002(2)
C8 0.043(3) 0.034(2) 0.039(3) -0.001(2) 0.009(2) 0.005(2)
C9 0.047(3) 0.040(3) 0.035(3) 0.012(2) -0.001(2) -0.002(2)
C10 0.041(3) 0.044(3) 0.054(3) -0.007(2) 0.011(2) -0.005(2)
C11 0.052(3) 0.056(3) 0.063(4) -0.002(3) -0.007(3) 0.002(3)
C12 0.067(4) 0.050(3) 0.073(4) -0.012(3) 0.003(3) -0.009(3)
C13 0.043(3) 0.027(2) 0.047(3) 0.001(2) -0.001(2) 0.001(2)
C14 0.047(3) 0.051(3) 0.052(3) 0.010(2) 0.012(2) 0.005(2)
C15 0.059(4) 0.059(4) 0.082(4) 0.026(3) 0.015(3) 0.008(3)
C16 0.087(5) 0.052(3) 0.079(4) 0.027(3) 0.009(4) 0.018(3)
C17 0.085(4) 0.054(3) 0.062(4) 0.016(3) 0.014(3) 0.014(3)
C18 0.054(3) 0.039(3) 0.058(3) 0.008(2) 0.016(3) 0.009(2)
C19 0.040(3) 0.063(3) 0.063(4) -0.007(3) -0.006(3) -0.006(3)
C20 0.059(5) 0.072(5) 0.033(5) -0.011(4) -0.009(4) 0.005(4)
C21 0.075(6) 0.097(8) 0.055(7) -0.017(5) -0.026(5) 0.011(5)
C22 0.049(4) 0.109(8) 0.086(8) -0.004(4) -0.016(4) 0.002(6)
C23 0.050(5) 0.081(8) 0.085(8) -0.019(5) -0.004(5) 0.006(5)
C24 0.050(5) 0.086(8) 0.076(6) -0.020(5) -0.015(4) 0.028(6)
C19' 0.040(3) 0.063(3) 0.063(4) -0.007(3) -0.006(3) -0.006(3)
C20' 0.059(5) 0.072(5) 0.033(5) -0.011(4) -0.009(4) 0.005(4)
C21' 0.075(6) 0.097(8) 0.055(7) -0.017(5) -0.026(5) 0.011(5)
C22' 0.049(4) 0.109(8) 0.086(8) -0.004(4) -0.016(4) 0.002(6)
C23' 0.050(5) 0.081(8) 0.085(8) -0.019(5) -0.004(5) 0.006(5)
C24' 0.050(5) 0.086(8) 0.076(6) -0.020(5) -0.015(4) 0.028(6)

loop_
_atom_type_symbol
_atom_type_description
_atom_type_scat_dispersion_real
_atom_type_scat_dispersion_imag
_atom_type_scat_source
C C 0.0033 0.0016 'International Tables Vol C Tables 4.2.6.8 and 6.1.1.4'
H H 0.0000 0.0000 'International Tables Vol C Tables 4.2.6.8 and 6.1.1.4'
N N 0.0061 0.0033 'International Tables Vol C Tables 4.2.6.8 and 6.1.1.4'
O O 0.0106 0.0060 'International Tables Vol C Tables 4.2.6.8 and 6.1.1.4'
Cl Cl 0.1484 0.1585 'International Tables Vol C Tables 4.2.6.8 and 6.1.1.4'
Sn Sn -0.6537 1.4246 'International Tables Vol C Tables 4.2.6.8 and 6.1.1.4'

loop_
_geom_angle_atom_site_label_1
_geom_angle_atom_site_label_2
_geom_angle_atom_site_label_3
_geom_angle
O1 Sn1 C19 98.23(17)
O1 Sn1 C13 94.51(15)
C19 Sn1 C13 122.71(18)
O1 Sn1 O2 155.75(12)
C19 Sn1 O2 93.54(17)
C13 Sn1 O2 96.83(15)
O1 Sn1 N1 81.80(12)
C19 Sn1 N1 114.56(16)
C13 Sn1 N1 122.50(15)
O2 Sn1 N1 74.02(12)
C7 N1 C8 118.6(4)
C7 N1 Sn1 124.3(3)
C8 N1 Sn1 115.9(3)
C1 O1 Sn1 127.2(3)
C9 O2 Sn1 120.4(3)
O1 C1 C2 119.1(4)
O1 C1 C6 123.4(4)
C2 C1 C6 117.4(4)
C3 C2 C1 121.8(5)
C3 C2 H2 119.1
C1 C2 H2 119.1
C2 C3 C4 119.7(5)
C2 C3 H3 120.2
C4 C3 H3 120.2
C5 C4 C3 121.2(4)
C5 C4 Cl1 120.2(4)
C3 C4 Cl1 118.6(4)
C4 C5 C6 120.0(5)
C4 C5 H5 120.0
C6 C5 H5 120.0
C5 C6 C1 120.0(4)
C5 C6 C7 117.0(4)
C1 C6 C7 122.9(4)
N1 C7 C6 126.9(4)
N1 C7 H7 116.6
C6 C7 H7 116.6
N1 C8 C9 109.1(4)
N1 C8 C10 111.7(4)
C9 C8 C10 111.2(4)
N1 C8 H8 108.3
C9 C8 H8 108.3
C10 C8 H8 108.3
O3 C9 O2 124.6(4)
O3 C9 C8 118.6(4)
O2 C9 C8 116.8(4)
C11 C10 C12 110.4(4)
C11 C10 C8 113.4(4)
C12 C10 C8 111.6(4)
C11 C10 H10 107.1
C12 C10 H10 107.1
C8 C10 H10 107.1
C10 C11 H11A 109.5
C10 C11 H11B 109.5
H11A C11 H11B 109.5
C10 C11 H11C 109.5
H11A C11 H11C 109.5
H11B C11 H11C 109.5
C10 C12 H12A 109.5
C10 C12 H12B 109.5
H12A C12 H12B 109.5
C10 C12 H12C 109.5
H12A C12 H12C 109.5
H12B C12 H12C 109.5
C18 C13 C14 110.0(4)
C18 C13 Sn1 110.8(3)
C14 C13 Sn1 112.6(3)
C18 C13 H13 107.8
C14 C13 H13 107.8
Sn1 C13 H13 107.8
C15 C14 C13 111.0(4)
C15 C14 H14A 109.4
C13 C14 H14A 109.4
C15 C14 H14B 109.4
C13 C14 H14B 109.4
H14A C14 H14B 108.0
C16 C15 C14 111.5(4)
C16 C15 H15A 109.3
C14 C15 H15A 109.3
C16 C15 H15B 109.3
C14 C15 H15B 109.3
H15A C15 H15B 108.0
C15 C16 C17 111.7(5)
C15 C16 H16A 109.3
C17 C16 H16A 109.3
C15 C16 H16B 109.3
C17 C16 H16B 109.3
H16A C16 H16B 107.9
C18 C17 C16 110.9(5)
C18 C17 H17A 109.5
C16 C17 H17A 109.5
C18 C17 H17B 109.5
C16 C17 H17B 109.5
H17A C17 H17B 108.1
C17 C18 C13 112.0(4)
C17 C18 H18A 109.2
C13 C18 H18A 109.2
C17 C18 H18B 109.2
C13 C18 H18B 109.2
H18A C18 H18B 107.9
C20 C19 C24 112.4(5)
C20 C19 Sn1 116.2(4)
C24 C19 Sn1 111.7(4)
C20 C19 H19A 105.1
C24 C19 H19A 105.1
Sn1 C19 H19A 105.1
C19 C20 C21 113.2(6)
C19 C20 H20A 108.9
C21 C20 H20A 108.9
C19 C20 H20B 108.9
C21 C20 H20B 108.9
H20A C20 H20B 107.8
C22 C21 C20 111.8(7)
C22 C21 H21A 109.2
C20 C21 H21A 109.2
C22 C21 H21B 109.2
C20 C21 H21B 109.2
H21A C21 H21B 107.9
C21 C22 C23 113.9(7)
C21 C22 H22A 108.8
C23 C22 H22A 108.8
C21 C22 H22B 108.8
C23 C22 H22B 108.8
H22A C22 H22B 107.7
C22 C23 C24 112.7(7)
C22 C23 H23A 109.1
C24 C23 H23A 109.1
C22 C23 H23B 109.1
C24 C23 H23B 109.1
H23A C23 H23B 107.8
C23 C24 C19 112.9(6)
C23 C24 H24A 109.0
C19 C24 H24A 109.0
C23 C24 H24B 109.0
C19 C24 H24B 109.0
H24A C24 H24B 107.8
C21' C20' H20C 108.8
C21' C20' H20D 108.8
H20C C20' H20D 107.7
C22' C21' C20' 110.9(12)
C22' C21' H21C 109.5
C20' C21' H21C 109.5
C22' C21' H21D 109.5
C20' C21' H21D 109.5
H21C C21' H21D 108.0
C23' C22' C21' 112.4(14)
C23' C22' H22C 109.1
C21' C22' H22C 109.1
C23' C22' H22D 109.1
C21' C22' H22D 109.1
H22C C22' H22D 107.9
C22' C23' C24' 112.4(13)
C22' C23' H23C 109.1
C24' C23' H23C 109.1
C22' C23' H23D 109.1
C24' C23' H23D 109.1
H23C C23' H23D 107.8
C23' C24' H24C 109.1
C23' C24' H24D 109.1
H24C C24' H24D 107.8

loop_
_geom_bond_atom_site_label_1
_geom_bond_atom_site_label_2
_geom_bond_distance
Sn1 O1 2.098(3)
Sn1 C19 2.122(4)
Sn1 C13 2.128(4)
Sn1 O2 2.163(3)
Sn1 N1 2.177(4)
N1 C7 1.301(5)
N1 C8 1.459(5)
O1 C1 1.311(5)
O2 C9 1.282(5)
O3 C9 1.221(6)
Cl1 C4 1.742(5)
C1 C2 1.409(6)
C1 C6 1.411(6)
C2 C3 1.363(6)
C2 H2 0.9300
C3 C4 1.387(7)
C3 H3 0.9300
C4 C5 1.354(6)
C5 C6 1.410(6)
C5 H5 0.9300
C6 C7 1.428(6)
C7 H7 0.9300
C8 C9 1.530(6)
C8 C10 1.552(6)
C8 H8 0.9800
C10 C11 1.516(7)
C10 C12 1.525(6)
C10 H10 0.9800
C11 H11A 0.9600
C11 H11B 0.9600
C11 H11C 0.9600
C12 H12A 0.9600
C12 H12B 0.9600
C12 H12C 0.9600
C13 C18 1.527(6)
C13 C14 1.535(6)
C13 H13 0.9800
C14 C15 1.516(6)
C14 H14A 0.9700
C14 H14B 0.9700
C15 C16 1.502(7)
C15 H15A 0.9700
C15 H15B 0.9700
C16 C17 1.525(7)
C16 H16A 0.9700
C16 H16B 0.9700
C17 C18 1.504(6)
C17 H17A 0.9700
C17 H17B 0.9700
C18 H18A 0.9700
C18 H18B 0.9700
C19 C20 1.494(7)
C19 C24 1.524(7)
C19 H19A 0.9800
C20 C21 1.519(7)
C20 H20A 0.9700
C20 H20B 0.9700
C21 C22 1.496(8)
C21 H21A 0.9700
C21 H21B 0.9700
C22 C23 1.509(8)
C22 H22A 0.9700
C22 H22B 0.9700
C23 C24 1.515(7)
C23 H23A 0.9700
C23 H23B 0.9700
C24 H24A 0.9700
C24 H24B 0.9700
C20' C21' 1.515(9)
C20' H20C 0.9700
C20' H20D 0.9700
C21' C22' 1.510(10)
C21' H21C 0.9700
C21' H21D 0.9700
C22' C23' 1.510(10)
C22' H22C 0.9700
C22' H22D 0.9700
C23' C24' 1.513(10)
C23' H23C 0.9700
C23' H23D 0.9700
C24' H24C 0.9700
C24' H24D 0.9700

loop_
_geom_torsion_atom_site_label_1
_geom_torsion_atom_site_label_2
_geom_torsion_atom_site_label_3
_geom_torsion_atom_site_label_4
_geom_torsion
O1 Sn1 N1 C7 -31.2(3)
C19 Sn1 N1 C7 64.1(4)
C13 Sn1 N1 C7 -121.4(3)
O2 Sn1 N1 C7 150.7(4)
O1 Sn1 N1 C8 161.1(3)
C19 Sn1 N1 C8 -103.5(3)
C13 Sn1 N1 C8 71.0(3)
O2 Sn1 N1 C8 -17.0(3)
C19 Sn1 O1 C1 -75.0(4)
C13 Sn1 O1 C1 161.0(4)
O2 Sn1 O1 C1 43.2(6)
N1 Sn1 O1 C1 38.8(4)
O1 Sn1 O2 C9 4.6(5)
C19 Sn1 O2 C9 123.7(4)
C13 Sn1 O2 C9 -112.7(3)
N1 Sn1 O2 C9 9.2(3)
Sn1 O1 C1 C2 150.7(3)
Sn1 O1 C1 C6 -30.9(6)
O1 C1 C2 C3 178.3(4)
C6 C1 C2 C3 -0.2(7)
C1 C2 C3 C4 -0.5(8)
C2 C3 C4 C5 0.1(8)
C2 C3 C4 Cl1 -179.8(4)
C3 C4 C5 C6 0.8(7)
Cl1 C4 C5 C6 -179.2(4)
C4 C5 C6 C1 -1.5(7)
C4 C5 C6 C7 -178.3(4)
O1 C1 C6 C5 -177.2(4)
C2 C1 C6 C5 1.2(6)
O1 C1 C6 C7 -0.6(7)
C2 C1 C6 C7 177.8(4)
C8 N1 C7 C6 -175.4(4)
Sn1 N1 C7 C6 17.3(6)
C5 C6 C7 N1 -176.5(4)
C1 C6 C7 N1 6.8(7)
C7 N1 C8 C9 -146.8(4)
Sn1 N1 C8 C9 21.6(4)
C7 N1 C8 C10 89.9(5)
Sn1 N1 C8 C10 -101.7(3)
Sn1 O2 C9 O3 179.7(4)
Sn1 O2 C9 C8 0.1(5)
N1 C8 C9 O3 166.2(4)
C10 C8 C9 O3 -70.2(5)
N1 C8 C9 O2 -14.2(5)
C10 C8 C9 O2 109.4(5)
N1 C8 C10 C11 58.1(5)
C9 C8 C10 C11 -64.0(5)
N1 C8 C10 C12 -67.3(5)
C9 C8 C10 C12 170.6(4)
O1 Sn1 C13 C18 56.4(3)
C19 Sn1 C13 C18 -46.4(4)
O2 Sn1 C13 C18 -145.1(3)
N1 Sn1 C13 C18 139.5(3)
O1 Sn1 C13 C14 180.0(3)
C19 Sn1 C13 C14 77.2(4)
O2 Sn1 C13 C14 -21.5(3)
N1 Sn1 C13 C14 -96.9(3)
C18 C13 C14 C15 -55.4(5)
Sn1 C13 C14 C15 -179.5(4)
C13 C14 C15 C16 56.0(6)
C14 C15 C16 C17 -55.6(7)
C15 C16 C17 C18 54.9(7)
C16 C17 C18 C13 -55.4(6)
C14 C13 C18 C17 55.8(6)
Sn1 C13 C18 C17 -179.1(4)
O1 Sn1 C19 C20 90.7(5)
C13 Sn1 C19 C20 -168.5(5)
O2 Sn1 C19 C20 -68.0(5)
N1 Sn1 C19 C20 6.0(6)
O1 Sn1 C19 C24 -40.1(6)
C13 Sn1 C19 C24 60.7(6)
O2 Sn1 C19 C24 161.2(6)
N1 Sn1 C19 C24 -124.8(6)
C24 C19 C20 C21 -51.9(9)
Sn1 C19 C20 C21 177.6(5)
C19 C20 C21 C22 52.2(11)
C20 C21 C22 C23 -51.0(14)
C21 C22 C23 C24 50.0(14)
C22 C23 C24 C19 -48.9(11)
C20 C19 C24 C23 50.3(9)
Sn1 C19 C24 C23 -177.0(6)
C20' C21' C22' C23' -53(3)
C21' C22' C23' C24' 54(3)
